data_7023898
loop_
_publ_author_name
'Liu, Yong-Chao'
'Fu, Chun-Hua'
'Zheng, Shou-Tian'
'Zhao, Jun-Wei'
'Yang, Guo-Yu'

_publ_section_title
;
 Hexa-substituted polyoxometalates made of trivacant Dawson {P2W15}
 fragments and {Ni6} clusters under hydrothermal conditions.
;
_journal_issue 48
_journal_name_full 'Dalton transactions (Cambridge, England : 2003)'
_journal_page_first 16676
_journal_page_last 16679
_journal_paper_doi 10.1039/c3dt51786a
_journal_volume 42
_journal_year 2013
_chemical_formula_sum 'C10 H67 N10 Ni7 O70.5 P2 W15'
_chemical_formula_weight 4686.40
_chemical_name_systematic
; 
 ? 
;
_space_group_IT_number 14
_symmetry_cell_setting monoclinic
_symmetry_space_group_name_Hall '-P 2ybc'
_symmetry_space_group_name_H-M 'P 1 21/c 1'
_atom_sites_solution_primary direct
_atom_sites_solution_secondary difmap
_audit_creation_method SHELXL-97
_cell_angle_alpha 90.00
_cell_angle_beta 86.547(11)
_cell_angle_gamma 90.00
_cell_formula_units_Z 4
_cell_length_a 14.221(7)
_cell_length_b 18.116(10)
_cell_length_c 28.841(15)
_cell_measurement_reflns_used 12782
_cell_measurement_temperature 293(2)
_cell_measurement_theta_max 25.00
_cell_measurement_theta_min 2.40
_cell_volume 7417(7)
_computing_cell_refinement 'Bruker XSCANS'
_computing_data_collection 'Bruker XSCANS'
_computing_data_reduction 'Bruker SHELXTL'
_computing_molecular_graphics 'Bruker SHELXTL'
_computing_publication_material 'Bruker SHELXTL'
_computing_structure_refinement 'SHELXL-97 (Sheldrick, 1997)'
_computing_structure_solution 'SHELXS-97 (Sheldrick, 1990)'
_diffrn_ambient_temperature 293(2)
_diffrn_measured_fraction_theta_full 0.979
_diffrn_measured_fraction_theta_max 0.979
_diffrn_measurement_device_type 'Mercury CCD'
_diffrn_measurement_method '\w scans'
_diffrn_radiation_monochromator graphite
_diffrn_radiation_source 'fine-focus sealed tube'
_diffrn_radiation_type MoK\a
_diffrn_radiation_wavelength 0.71073
_diffrn_reflns_av_R_equivalents 0.0708
_diffrn_reflns_av_sigmaI/netI 0.0608
_diffrn_reflns_limit_h_max 16
_diffrn_reflns_limit_h_min -16
_diffrn_reflns_limit_k_max 21
_diffrn_reflns_limit_k_min -17
_diffrn_reflns_limit_l_max 32
_diffrn_reflns_limit_l_min -34
_diffrn_reflns_number 44381
_diffrn_reflns_theta_full 25.00
_diffrn_reflns_theta_max 25.00
_diffrn_reflns_theta_min 2.40
_diffrn_standards_decay_% none
_diffrn_standards_interval_count none
_diffrn_standards_interval_time none
_diffrn_standards_number none
_exptl_absorpt_coefficient_mu 25.049
_exptl_absorpt_correction_T_max 0.2392
_exptl_absorpt_correction_T_min 0.0819
_exptl_absorpt_correction_type multi-scan
_exptl_absorpt_process_details SADABS
_exptl_crystal_colour green
_exptl_crystal_density_diffrn 4.197
_exptl_crystal_density_method 'not measured'
_exptl_crystal_description prism
_exptl_crystal_F_000 8388
_exptl_crystal_size_max 0.20
_exptl_crystal_size_mid 0.15
_exptl_crystal_size_min 0.08
_refine_diff_density_max 5.064
_refine_diff_density_min -3.885
_refine_diff_density_rms 0.536
_refine_ls_extinction_method none
_refine_ls_goodness_of_fit_ref 1.068
_refine_ls_matrix_type full
_refine_ls_number_parameters 971
_refine_ls_number_reflns 12782
_refine_ls_number_restraints 110
_refine_ls_restrained_S_all 1.065
_refine_ls_R_factor_all 0.0824
_refine_ls_R_factor_gt 0.0669
_refine_ls_shift/su_max 0.002
_refine_ls_shift/su_mean 0.000
_refine_ls_structure_factor_coef Fsqd
_refine_ls_weighting_details 'calc w=1/[\s^2^(Fo^2^)+(0.0985P)^2^+158.7317P] where P=(Fo^2^+2Fc^2^)/3'
_refine_ls_weighting_scheme calc
_refine_ls_wR_factor_gt 0.1715
_refine_ls_wR_factor_ref 0.1847
_reflns_number_gt 10237
_reflns_number_total 12782
_reflns_threshold_expression >2sigma(I)
_cod_data_source_file c3dt51786a.txt
_cod_data_source_block 3
_cod_original_sg_symbol_H-M P2(1)/c
_cod_original_formula_sum 'C10 H67 N10 Ni7 O70.50 P2 W15'
_cod_database_code 7023898

loop_
_symmetry_equiv_pos_as_xyz
'x, y, z'
'-x, y+1/2, -z+1/2'
'-x, -y, -z'
'x, -y-1/2, z-1/2'

loop_
_atom_site_label
_atom_site_type_symbol
_atom_site_fract_x
_atom_site_fract_y
_atom_site_fract_z
_atom_site_U_iso_or_equiv
_atom_site_adp_type
_atom_site_occupancy
_atom_site_symmetry_multiplicity
_atom_site_calc_flag
_atom_site_refinement_flags
W1 W 0.55583(6) 0.78956(5) 0.27950(3) 0.0269(2) Uani 1 1 d .
W2 W 0.71065(6) 0.64604(5) 0.27543(3) 0.0266(2) Uani 1 1 d .
W3 W 0.79186(6) 0.82294(5) 0.27217(3) 0.0278(2) Uani 1 1 d .
W4 W 0.44355(6) 0.71072(5) 0.17672(3) 0.0255(2) Uani 1 1 d .
W5 W 0.59656(6) 0.56977(5) 0.17315(3) 0.0259(2) Uani 1 1 d .
W6 W 0.85324(6) 0.60615(5) 0.16570(3) 0.0264(2) Uani 1 1 d .
W7 W 0.93050(6) 0.78060(5) 0.16211(3) 0.0270(2) Uani 1 1 d .
W8 W 0.76260(6) 0.93639(5) 0.16559(3) 0.0264(2) Uani 1 1 d .
W9 W 0.53087(6) 0.90285(5) 0.17364(3) 0.0255(2) Uani 1 1 d .
W10 W 0.44572(5) 0.70745(4) 0.04477(3) 0.01758(18) Uani 1 1 d .
W11 W 0.60130(5) 0.56873(4) 0.04144(3) 0.01673(18) Uani 1 1 d .
W12 W 0.85383(5) 0.60652(4) 0.03391(3) 0.01762(18) Uani 1 1 d .
W13 W 0.93038(5) 0.78086(4) 0.02975(3) 0.01848(19) Uani 1 1 d .
W14 W 0.76115(6) 0.93255(4) 0.03316(3) 0.01919(19) Uani 1 1 d .
W15 W 0.52942(5) 0.89736(4) 0.04190(3) 0.01767(18) Uani 1 1 d .
Ni1 Ni 0.44613(18) 0.81443(14) -0.05883(9) 0.0229(5) Uani 1 1 d .
Ni2 Ni 0.59002(16) 0.68320(13) -0.05851(8) 0.0166(5) Uani 1 1 d .
Ni3 Ni 0.73270(18) 0.55074(13) -0.06573(8) 0.0214(5) Uani 1 1 d .
Ni4 Ni 0.80458(17) 0.71300(13) -0.06446(8) 0.0177(5) Uani 1 1 d .
Ni5 Ni 0.87850(19) 0.87243(14) -0.07466(9) 0.0247(6) Uani 1 1 d .
Ni6 Ni 0.66223(17) 0.84366(13) -0.06145(8) 0.0171(5) Uani 1 1 d .
Ni7 Ni 0.1860(4) 0.7622(4) 0.1846(2) 0.086(2) Uani 0.68 1 d PGD
Ni7' Ni 0.1566(8) 0.8393(4) 0.2155(3) 0.080(4) Uani 0.32 1 d PG
C7 C 0.0855(11) 0.6678(7) 0.2457(4) 0.080 Uiso 1 1 d GD
C8 C 0.1033(10) 0.7365(8) 0.2733(3) 0.070 Uiso 1 1 d GD
C9 C 0.2697(10) 0.8737(7) 0.1287(4) 0.070 Uiso 1 1 d GD
C10 C 0.2041(11) 0.8341(8) 0.0982(3) 0.070 Uiso 1 1 d GD
N7 N 0.1302(10) 0.6628(5) 0.1971(4) 0.070 Uiso 1 1 d GD
N8 N 0.1946(9) 0.7674(6) 0.2528(2) 0.070 Uiso 1 1 d GD
N9 N 0.2430(8) 0.8627(5) 0.1792(4) 0.070 Uiso 1 1 d GD
N10 N 0.1883(10) 0.7571(7) 0.1153(2) 0.070 Uiso 1 1 d GD
P1 P 0.6864(4) 0.7517(3) 0.17516(17) 0.0209(10) Uani 1 1 d .
P2 P 0.6866(3) 0.7488(3) 0.03234(15) 0.0141(9) Uani 1 1 d .
O1 O 0.4716(12) 0.8108(10) 0.3244(5) 0.043(4) Uani 1 1 d .
OW1 O 0.3739(12) 0.4881(9) 0.2175(6) 0.041(4) Uani 1 1 d .
O2 O 0.6045(10) 0.7012(9) 0.3060(5) 0.031(3) Uani 1 1 d .
OW2 O 1.058(2) 0.623(2) -0.0590(12) 0.041(8) Uani 0.50 1 d P
OW2' O 1.044(3) 0.576(3) -0.0946(19) 0.082(15) Uani 0.50 1 d P
O3 O 0.7249(12) 0.5802(9) 0.3167(5) 0.039(4) Uani 1 1 d .
OW3 O 0.982(2) 0.850(2) -0.2137(8) 0.115(12) Uani 1 1 d .
O4 O 0.7871(11) 0.7269(9) 0.3004(6) 0.035(4) Uani 1 1 d .
OW4 O 0.5474(16) 1.0930(11) 0.2124(7) 0.026(4) Uani 1 1 d U
O5 O 0.8611(12) 0.8661(9) 0.3126(5) 0.042(4) Uani 1 1 d .
OW5 O 0.719(4) 1.163(3) 0.1925(17) 0.085(14) Uiso 0.50 1 d P
O6 O 0.6665(10) 0.8352(8) 0.3043(5) 0.030(3) Uani 1 1 d .
OW6 O 1.255(3) 0.588(3) -0.1033(16) 0.076(13) Uiso 0.50 1 d P
O7 O 0.5475(11) 0.8655(8) 0.2381(5) 0.031(3) Uani 1 1 d .
OW7 O 0.571(4) 1.110(4) 0.209(2) 0.07(2) Uani 0.50 1 d PU
O8 O 0.4844(10) 0.7316(9) 0.2409(5) 0.032(3) Uani 1 1 d .
O9 O 0.6261(10) 0.6014(8) 0.2366(5) 0.030(3) Uani 1 1 d .
O10 O 0.8115(11) 0.6271(9) 0.2317(5) 0.034(4) Uani 1 1 d .
O11 O 0.8812(9) 0.7877(8) 0.2287(4) 0.026(3) Uani 1 1 d .
O12 O 0.7651(10) 0.8988(8) 0.2317(5) 0.027(3) Uani 1 1 d U
O13 O 0.6863(9) 0.7513(7) 0.2307(4) 0.021(3) Uani 1 1 d .
O14 O 0.3258(12) 0.7083(10) 0.1919(6) 0.043(4) Uani 1 1 d .
O15 O 0.4753(11) 0.6109(7) 0.1886(5) 0.028(3) Uani 1 1 d .
O16 O 0.5712(14) 0.4795(9) 0.1875(6) 0.047(5) Uani 1 1 d .
O17 O 0.7275(11) 0.5699(8) 0.1614(5) 0.033(4) Uani 1 1 d .
O18 O 0.9167(11) 0.5262(9) 0.1760(5) 0.036(4) Uani 1 1 d .
O19 O 0.9489(10) 0.6800(9) 0.1746(5) 0.036(4) Uani 1 1 d .
O20 O 1.0384(11) 0.8127(12) 0.1729(6) 0.050(5) Uani 1 1 d .
O21 O 0.8646(11) 0.8684(9) 0.1571(5) 0.031(3) Uani 1 1 d .
O22 O 0.8201(14) 1.0180(9) 0.1761(6) 0.048(5) Uani 1 1 d .
O23 O 0.6378(13) 0.9654(9) 0.1824(5) 0.041(4) Uani 1 1 d .
O24 O 0.4430(11) 0.9629(8) 0.1870(5) 0.034(4) Uani 1 1 d .
O25 O 0.4630(12) 0.8133(9) 0.1687(5) 0.037(4) Uani 1 1 d .
O26 O 0.6098(16) 0.6980(13) 0.1603(8) 0.010 Uiso 0.50 1 d P
O26' O 0.5821(16) 0.6768(13) 0.1437(8) 0.010 Uiso 0.50 1 d P
O27 O 0.7837(16) 0.7257(13) 0.1571(8) 0.010 Uiso 0.50 1 d P
O27' O 0.8398(15) 0.7135(12) 0.1327(7) 0.007 Uiso 0.50 1 d P
O28' O 0.6716(15) 0.8705(13) 0.1386(8) 0.010 Uiso 0.50 1 d P
O28 O 0.6677(15) 0.8303(13) 0.1602(7) 0.010 Uiso 0.50 1 d P
O29 O 0.4437(10) 0.6957(8) 0.1148(5) 0.028(3) Uani 1 1 d .
O30 O 0.5793(9) 0.5707(8) 0.1119(4) 0.023(3) Uani 1 1 d .
O31 O 0.8709(9) 0.6159(8) 0.1030(5) 0.024(3) Uani 1 1 d .
O32 O 0.9385(11) 0.7688(8) 0.0991(5) 0.033(3) Uani 1 1 d .
O33 O 0.7488(11) 0.9414(7) 0.1039(5) 0.029(3) Uani 1 1 d .
O34 O 0.5441(11) 0.9109(8) 0.1120(5) 0.029(3) Uani 1 1 d .
O35 O 0.3244(9) 0.7060(8) 0.0445(5) 0.023(3) Uani 1 1 d .
O36 O 0.4717(9) 0.6048(8) 0.0446(4) 0.020(3) Uani 1 1 d .
O37 O 0.5864(10) 0.4745(7) 0.0392(4) 0.024(3) Uani 1 1 d .
O38 O 0.7323(9) 0.5715(7) 0.0531(4) 0.016(3) Uani 1 1 d .
O39 O 0.9151(10) 0.5241(8) 0.0274(5) 0.025(3) Uani 1 1 d U
O40 O 0.9546(10) 0.6763(7) 0.0275(5) 0.024(3) Uani 1 1 d .
O41 O 1.0438(9) 0.8150(9) 0.0212(5) 0.029(3) Uani 1 1 d .
O42 O 0.8636(9) 0.8687(7) 0.0465(4) 0.022(3) Uani 1 1 d U
O43 O 0.8212(12) 1.0139(8) 0.0253(5) 0.035(4) Uani 1 1 d .
O44 O 0.6326(9) 0.9654(7) 0.0373(4) 0.021(3) Uiso 1 1 d .
O45 O 0.4350(9) 0.9550(7) 0.0419(4) 0.023(3) Uani 1 1 d U
O46 O 0.4675(9) 0.8088(8) 0.0599(5) 0.026(3) Uani 1 1 d .
O47 O 0.6065(10) 0.6970(7) 0.0515(5) 0.025(3) Uani 1 1 d .
O48 O 0.7834(9) 0.7220(7) 0.0462(4) 0.018(3) Uani 1 1 d U
O49 O 0.6653(10) 0.8260(7) 0.0495(5) 0.024(3) Uani 1 1 d .
O50 O 0.4772(9) 0.7228(7) -0.0158(4) 0.021(3) Uani 1 1 d .
O51 O 0.6211(9) 0.5906(7) -0.0184(4) 0.017(3) Uani 1 1 d U
O52 O 0.8195(9) 0.6192(8) -0.0251(5) 0.023(3) Uani 1 1 d .
O53 O 0.8931(9) 0.7804(7) -0.0281(5) 0.022(3) Uani 1 1 d U
O54 O 0.7598(9) 0.9017(8) -0.0253(4) 0.020(3) Uani 1 1 d .
O55 O 0.5445(10) 0.8712(7) -0.0184(5) 0.024(3) Uani 1 1 d .
O56 O 0.6860(9) 0.7479(7) -0.0212(4) 0.019(3) Uani 1 1 d U
O57 O 0.4408(12) 0.9089(9) -0.1019(5) 0.040(4) Uani 1 1 d .
O58 O 0.5051(10) 0.6174(8) -0.0966(4) 0.024(3) Uani 1 1 d .
O59 O 0.6315(11) 0.4997(9) -0.1062(6) 0.040(4) Uani 1 1 d .
O60 O 0.9214(10) 0.6856(7) -0.1077(5) 0.026(3) Uani 1 1 d .
O61 O 0.9865(13) 0.8260(9) -0.1164(6) 0.045(4) Uani 1 1 d .
O62 O 0.6324(12) 0.9366(8) -0.0995(5) 0.035(4) Uani 1 1 d .
O63 O 0.5670(9) 0.7793(7) -0.0923(4) 0.018(3) Uani 1 1 d .
O64 O 0.7093(10) 0.6503(7) -0.0957(5) 0.024(3) Uani 1 1 d .
O65 O 0.7772(9) 0.8067(7) -0.0992(4) 0.019(3) Uani 1 1 d U
C1 C 0.244(2) 0.8277(16) -0.0461(11) 0.067(9) Uani 1 1 d DU
C2 C 0.2598(16) 0.7561(15) -0.0712(10) 0.066 Uiso 1 1 d DU
C3 C 0.839(2) 0.4172(15) -0.0524(8) 0.054(7) Uani 1 1 d D
C4 C 0.853(2) 0.4298(19) -0.1036(8) 0.064(8) Uani 1 1 d DU
C5 C 0.986(2) 1.0050(14) -0.0753(10) 0.067(10) Uani 1 1 d D
C6 C 0.953(3) 1.003(4) -0.1234(10) 0.073(19) Uani 0.50 1 d PDU
C6' C 0.917(4) 1.023(3) -0.098(2) 0.055(14) Uani 0.50 1 d PU
N1 N 0.3249(13) 0.8522(11) -0.0214(6) 0.034(5) Uani 1 1 d .
N2 N 0.3515(11) 0.7611(11) -0.0988(6) 0.035(5) Uani 1 1 d DU
N3 N 0.7586(12) 0.4531(9) -0.0290(6) 0.028(4) Uani 1 1 d .
N4 N 0.8435(14) 0.5142(12) -0.1118(7) 0.040(5) Uani 1 1 d .
N5 N 0.9770(16) 0.9407(11) -0.0441(7) 0.047(6) Uani 1 1 d D
N6 N 0.8633(16) 0.9620(13) -0.1168(7) 0.049(6) Uani 1 1 d D

loop_
_atom_site_aniso_label
_atom_site_aniso_U_11
_atom_site_aniso_U_22
_atom_site_aniso_U_33
_atom_site_aniso_U_23
_atom_site_aniso_U_13
_atom_site_aniso_U_12
W1 0.0349(5) 0.0251(5) 0.0205(4) -0.0009(3) -0.0009(3) 0.0008(4)
W2 0.0350(5) 0.0248(5) 0.0202(4) 0.0019(3) -0.0032(3) 0.0009(4)
W3 0.0348(5) 0.0275(5) 0.0213(4) -0.0013(3) -0.0043(3) -0.0010(4)
W4 0.0271(5) 0.0269(5) 0.0222(4) 0.0002(3) -0.0001(3) -0.0035(3)
W5 0.0350(5) 0.0210(4) 0.0219(4) 0.0027(3) -0.0023(3) -0.0051(3)
W6 0.0310(5) 0.0261(5) 0.0224(4) 0.0016(3) -0.0031(3) 0.0042(3)
W7 0.0265(5) 0.0314(5) 0.0232(4) -0.0020(3) -0.0023(3) -0.0030(4)
W8 0.0370(5) 0.0203(4) 0.0221(4) -0.0022(3) -0.0025(3) -0.0044(3)
W9 0.0357(5) 0.0197(4) 0.0212(4) -0.0014(3) -0.0013(3) 0.0043(3)
W10 0.0195(4) 0.0139(4) 0.0192(4) 0.0005(3) -0.0006(3) 0.0000(3)
W11 0.0233(4) 0.0089(4) 0.0178(4) 0.0008(3) 0.0000(3) -0.0021(3)
W12 0.0224(4) 0.0124(4) 0.0182(4) 0.0005(3) -0.0019(3) 0.0006(3)
W13 0.0218(4) 0.0155(4) 0.0182(4) -0.0004(3) -0.0018(3) -0.0038(3)
W14 0.0297(4) 0.0101(4) 0.0178(4) -0.0007(3) -0.0016(3) -0.0040(3)
W15 0.0256(4) 0.0104(4) 0.0171(4) -0.0008(3) -0.0022(3) 0.0030(3)
Ni1 0.0266(14) 0.0177(13) 0.0244(13) 0.0010(10) -0.0028(10) 0.0032(10)
Ni2 0.0212(12) 0.0096(11) 0.0191(11) 0.0011(9) -0.0015(9) 0.0009(9)
Ni3 0.0311(14) 0.0103(12) 0.0228(13) -0.0013(10) -0.0011(10) 0.0000(10)
Ni4 0.0233(13) 0.0123(12) 0.0175(12) 0.0004(9) -0.0009(9) -0.0016(9)
Ni5 0.0293(14) 0.0180(13) 0.0266(13) 0.0010(10) 0.0011(10) -0.0076(11)
Ni6 0.0234(12) 0.0123(12) 0.0158(11) 0.0004(9) -0.0020(9) -0.0005(9)
Ni7 0.086(5) 0.095(6) 0.078(5) -0.002(4) -0.004(4) 0.011(4)
Ni7' 0.080(10) 0.072(10) 0.089(10) 0.002(8) -0.004(8) -0.009(8)
P1 0.030(3) 0.017(3) 0.016(2) -0.0003(19) -0.0006(19) -0.004(2)
P2 0.019(2) 0.012(2) 0.011(2) 0.0011(17) -0.0017(17) -0.0031(18)
O1 0.054(11) 0.041(10) 0.032(9) 0.008(7) -0.001(7) -0.021(8)
OW1 0.051(10) 0.023(8) 0.048(10) 0.011(7) 0.005(8) -0.009(7)
O2 0.027(8) 0.033(9) 0.034(8) 0.000(7) -0.006(6) 0.010(6)
OW2 0.033(18) 0.05(2) 0.045(19) -0.007(16) -0.008(15) 0.015(15)
OW2' 0.06(3) 0.07(3) 0.11(4) 0.02(3) -0.02(3) 0.01(2)
O3 0.058(11) 0.042(10) 0.017(7) -0.006(7) -0.003(7) -0.012(8)
OW3 0.11(2) 0.18(3) 0.056(15) -0.001(18) -0.021(14) -0.06(2)
O4 0.031(8) 0.026(8) 0.050(10) -0.009(7) -0.012(7) 0.007(7)
OW4 0.033(8) 0.021(7) 0.023(7) 0.000(6) 0.011(6) 0.005(7)
O5 0.054(11) 0.037(10) 0.034(9) 0.001(7) -0.005(7) 0.006(8)
O6 0.029(8) 0.025(8) 0.036(8) 0.000(6) 0.010(6) 0.009(6)
O7 0.043(9) 0.016(7) 0.033(8) 0.006(6) 0.005(6) -0.015(6)
OW7 0.06(2) 0.07(2) 0.07(2) -0.004(10) -0.008(10) 0.004(10)
O8 0.022(8) 0.048(10) 0.026(8) 0.007(7) -0.004(6) -0.003(7)
O9 0.018(7) 0.031(9) 0.040(9) 0.002(7) -0.003(6) 0.001(6)
O10 0.043(9) 0.031(9) 0.029(8) 0.004(7) -0.002(7) -0.006(7)
O11 0.023(7) 0.038(9) 0.017(7) -0.001(6) -0.015(5) 0.003(6)
O12 0.025(6) 0.021(6) 0.035(6) -0.009(5) 0.001(5) 0.013(5)
O13 0.024(7) 0.024(7) 0.014(6) 0.000(5) -0.007(5) -0.011(6)
O14 0.041(10) 0.047(11) 0.043(10) 0.005(8) -0.005(7) -0.015(8)
O15 0.051(9) 0.005(6) 0.029(8) -0.002(6) 0.000(6) 0.000(6)
O16 0.077(13) 0.024(9) 0.042(10) 0.003(7) -0.019(9) -0.014(8)
O17 0.046(9) 0.029(9) 0.026(8) -0.013(6) -0.003(7) 0.010(7)
O18 0.042(9) 0.039(10) 0.026(8) 0.004(7) 0.001(6) 0.012(7)
O19 0.030(8) 0.040(10) 0.041(9) 0.007(7) -0.025(7) 0.002(7)
O20 0.027(9) 0.081(14) 0.040(10) -0.017(9) 0.005(7) -0.023(9)
O21 0.038(9) 0.036(9) 0.019(7) 0.001(6) -0.001(6) -0.014(7)
O22 0.084(14) 0.024(9) 0.037(9) 0.001(7) -0.015(9) -0.003(9)
O23 0.073(12) 0.022(8) 0.031(8) 0.004(7) -0.017(8) -0.004(8)
O24 0.042(9) 0.022(8) 0.038(9) -0.003(7) -0.002(7) 0.009(7)
O25 0.054(10) 0.035(9) 0.021(7) 0.019(7) 0.003(7) 0.008(8)
O29 0.043(9) 0.018(7) 0.023(7) 0.002(6) -0.003(6) -0.003(6)
O30 0.023(7) 0.027(8) 0.021(7) -0.007(6) -0.008(5) 0.000(6)
O31 0.026(7) 0.021(7) 0.025(7) 0.007(6) -0.006(6) 0.002(6)
O32 0.038(9) 0.025(8) 0.034(8) -0.002(6) 0.003(7) 0.002(7)
O33 0.041(9) 0.010(7) 0.036(8) 0.007(6) -0.008(7) 0.008(6)
O34 0.041(9) 0.015(7) 0.032(8) -0.001(6) -0.003(6) 0.004(6)
O35 0.010(6) 0.030(8) 0.029(7) -0.001(6) 0.010(5) -0.009(5)
O36 0.020(7) 0.026(8) 0.015(6) 0.009(5) -0.002(5) -0.001(6)
O37 0.038(8) 0.011(7) 0.025(7) -0.002(5) -0.007(6) -0.004(6)
O38 0.022(7) 0.014(7) 0.015(6) 0.001(5) -0.010(5) 0.002(5)
O39 0.025(3) 0.025(3) 0.025(3) -0.0002(10) -0.0014(10) 0.0008(10)
O40 0.026(7) 0.016(7) 0.031(7) -0.006(6) -0.009(6) 0.005(6)
O41 0.014(7) 0.046(9) 0.027(7) 0.018(7) -0.006(5) -0.018(6)
O42 0.023(6) 0.018(6) 0.024(6) -0.006(5) -0.005(5) -0.010(5)
O43 0.047(10) 0.012(7) 0.046(9) 0.007(6) -0.011(7) -0.013(7)
O45 0.029(6) 0.015(6) 0.024(6) -0.002(5) -0.011(5) 0.012(5)
O46 0.024(7) 0.030(8) 0.023(7) 0.004(6) -0.002(6) 0.005(6)
O47 0.037(8) 0.011(7) 0.029(8) -0.010(6) -0.014(6) -0.003(6)
O48 0.020(6) 0.011(5) 0.023(6) 0.000(5) 0.004(5) 0.005(5)
O49 0.028(8) 0.017(7) 0.028(7) 0.009(6) -0.005(6) -0.009(6)
O50 0.025(7) 0.014(7) 0.025(7) 0.002(5) -0.002(5) 0.001(5)
O51 0.016(5) 0.020(6) 0.015(5) -0.002(5) -0.009(4) -0.008(5)
O52 0.016(7) 0.028(8) 0.025(7) -0.004(6) -0.006(5) -0.003(6)
O53 0.013(5) 0.024(6) 0.027(6) -0.001(5) 0.009(5) -0.004(5)
O54 0.018(7) 0.029(8) 0.012(6) 0.001(5) 0.001(5) -0.011(6)
O55 0.028(7) 0.012(7) 0.032(8) -0.007(6) -0.013(6) 0.008(6)
O56 0.023(6) 0.016(6) 0.017(5) 0.002(5) 0.003(5) -0.001(5)
O57 0.043(10) 0.039(10) 0.037(9) 0.004(7) 0.002(7) 0.004(8)
O58 0.030(8) 0.029(8) 0.013(6) 0.007(6) -0.003(5) -0.014(6)
O59 0.043(10) 0.036(10) 0.042(9) -0.018(7) 0.000(7) -0.010(8)
O60 0.042(9) 0.013(7) 0.023(7) -0.008(5) 0.005(6) 0.001(6)
O61 0.052(11) 0.032(10) 0.049(10) -0.003(8) 0.013(8) -0.007(8)
O62 0.057(11) 0.013(7) 0.034(8) 0.004(6) 0.009(7) -0.004(7)
O63 0.021(7) 0.019(7) 0.016(6) 0.004(5) -0.002(5) -0.004(5)
O64 0.035(8) 0.010(7) 0.027(7) -0.009(5) 0.001(6) -0.003(6)
O65 0.031(6) 0.014(6) 0.010(5) 0.005(4) -0.001(5) 0.002(5)
C1 0.061(11) 0.069(12) 0.072(12) -0.015(9) 0.002(9) 0.003(9)
C3 0.061(18) 0.037(15) 0.059(17) 0.000(13) 0.029(14) 0.003(13)
C4 0.064(11) 0.060(11) 0.068(11) -0.003(9) -0.001(9) 0.001(9)
C5 0.08(2) 0.06(2) 0.066(19) 0.032(16) -0.059(17) -0.040(17)
C6 0.07(2) 0.07(2) 0.07(2) -0.004(10) -0.001(10) -0.002(10)
C6' 0.058(17) 0.053(17) 0.055(16) 0.003(10) -0.005(10) -0.002(10)
N1 0.028(10) 0.034(11) 0.043(11) -0.009(9) -0.015(8) 0.021(8)
N2 0.022(9) 0.042(12) 0.042(11) -0.019(9) 0.004(8) 0.010(8)
N3 0.034(10) 0.017(9) 0.033(10) -0.001(7) -0.002(8) 0.016(7)
N4 0.041(12) 0.041(12) 0.037(11) -0.002(9) 0.008(9) 0.012(9)
N5 0.057(14) 0.035(12) 0.054(13) 0.019(10) -0.041(11) -0.025(10)
N6 0.059(14) 0.059(15) 0.032(11) 0.021(10) -0.018(10) -0.025(12)

loop_
_atom_type_symbol
_atom_type_description
_atom_type_scat_dispersion_real
_atom_type_scat_dispersion_imag
_atom_type_scat_source
C C 0.0033 0.0016 'International Tables Vol C Tables 4.2.6.8 and 6.1.1.4'
H H 0.0000 0.0000 'International Tables Vol C Tables 4.2.6.8 and 6.1.1.4'
N N 0.0061 0.0033 'International Tables Vol C Tables 4.2.6.8 and 6.1.1.4'
O O 0.0106 0.0060 'International Tables Vol C Tables 4.2.6.8 and 6.1.1.4'
P P 0.1023 0.0942 'International Tables Vol C Tables 4.2.6.8 and 6.1.1.4'
Ni Ni 0.3393 1.1124 'International Tables Vol C Tables 4.2.6.8 and 6.1.1.4'
W W -0.8490 6.8722 'International Tables Vol C Tables 4.2.6.8 and 6.1.1.4'

loop_
_geom_angle_atom_site_label_1
_geom_angle_atom_site_label_2
_geom_angle_atom_site_label_3
_geom_angle
_geom_angle_site_symmetry_1
_geom_angle_site_symmetry_3
O1 W1 O7 104.4(7) . .
O1 W1 O8 101.0(7) . .
O7 W1 O8 88.5(7) . .
O1 W1 O2 97.8(7) . .
O7 W1 O2 157.7(7) . .
O8 W1 O2 89.5(7) . .
O1 W1 O6 99.6(7) . .
O7 W1 O6 90.3(6) . .
O8 W1 O6 159.0(6) . .
O2 W1 O6 83.7(6) . .
O1 W1 O13 168.9(6) . .
O7 W1 O13 84.9(6) . .
O8 W1 O13 85.2(5) . .
O2 W1 O13 72.8(5) . .
O6 W1 O13 73.8(5) . .
O3 W2 O9 102.8(7) . .
O3 W2 O10 102.8(7) . .
O9 W2 O10 90.6(6) . .
O3 W2 O2 99.4(7) . .
O9 W2 O2 89.1(6) . .
O10 W2 O2 157.3(6) . .
O3 W2 O4 99.9(7) . .
O9 W2 O4 156.9(6) . .
O10 W2 O4 88.0(7) . .
O2 W2 O4 83.4(6) . .
O3 W2 O13 169.3(6) . .
O9 W2 O13 84.3(5) . .
O10 W2 O13 84.9(6) . .
O2 W2 O13 72.5(5) . .
O4 W2 O13 72.6(5) . .
O5 W3 O11 102.4(7) . .
O5 W3 O12 103.4(7) . .
O11 W3 O12 89.3(6) . .
O5 W3 O4 97.5(7) . .
O11 W3 O4 88.8(7) . .
O12 W3 O4 159.0(6) . .
O5 W3 O6 99.5(7) . .
O11 W3 O6 157.6(6) . .
O12 W3 O6 89.9(6) . .
O4 W3 O6 84.0(6) . .
O5 W3 O13 168.6(6) . .
O11 W3 O13 84.1(5) . .
O12 W3 O13 85.8(5) . .
O4 W3 O13 73.1(5) . .
O6 W3 O13 73.5(6) . .
O14 W4 O29 101.1(7) . .
O14 W4 O25 101.0(8) . .
O29 W4 O25 92.1(6) . .
O14 W4 O15 99.8(8) . .
O29 W4 O15 92.8(6) . .
O25 W4 O15 157.3(7) . .
O14 W4 O8 95.9(7) . .
O29 W4 O8 162.9(6) . .
O25 W4 O8 83.0(6) . .
O15 W4 O8 85.8(6) . .
O14 W4 O26' 159.0(9) . .
O29 W4 O26' 65.5(8) . .
O25 W4 O26' 95.8(8) . .
O15 W4 O26' 66.4(8) . .
O8 W4 O26' 98.6(7) . .
O14 W4 O26 172.2(8) . .
O29 W4 O26 81.2(7) . .
O25 W4 O26 86.3(8) . .
O15 W4 O26 72.6(7) . .
O8 W4 O26 82.1(7) . .
O26' W4 O26 18.1(6) . .
O16 W5 O30 101.9(7) . .
O16 W5 O17 103.7(8) . .
O30 W5 O17 90.9(6) . .
O16 W5 O15 98.1(8) . .
O30 W5 O15 93.0(6) . .
O17 W5 O15 156.5(6) . .
O16 W5 O9 96.0(7) . .
O30 W5 O9 162.1(6) . .
O17 W5 O9 84.4(6) . .
O15 W5 O9 84.8(6) . .
O16 W5 O26' 159.5(9) . .
O30 W5 O26' 65.0(8) . .
O17 W5 O26' 92.6(8) . .
O15 W5 O26' 68.3(7) . .
O9 W5 O26' 97.8(8) . .
O16 W5 O26 171.1(9) . .
O30 W5 O26 81.4(7) . .
O17 W5 O26 84.3(7) . .
O15 W5 O26 73.4(7) . .
O9 W5 O26 80.9(7) . .
O26' W5 O26 18.2(6) . .
O18 W6 O31 102.0(6) . .
O18 W6 O17 102.8(7) . .
O31 W6 O17 92.4(6) . .
O18 W6 O19 100.2(7) . .
O31 W6 O19 90.5(6) . .
O17 W6 O19 155.7(6) . .
O18 W6 O10 97.1(7) . .
O31 W6 O10 160.9(6) . .
O17 W6 O10 84.4(6) . .
O19 W6 O10 85.0(7) . .
O18 W6 O27' 151.2(8) . .
O31 W6 O27' 59.3(7) . .
O17 W6 O27' 99.8(7) . .
O19 W6 O27' 61.4(7) . .
O10 W6 O27' 102.6(7) . .
O18 W6 O27 171.6(8) . .
O31 W6 O27 80.9(7) . .
O17 W6 O27 84.9(7) . .
O19 W6 O27 71.8(7) . .
O10 W6 O27 80.0(7) . .
O27' W6 O27 26.1(8) . .
O20 W7 O32 102.8(7) . .
O20 W7 O21 100.8(9) . .
O32 W7 O21 91.4(6) . .
O20 W7 O19 99.2(9) . .
O32 W7 O19 94.3(7) . .
O21 W7 O19 157.4(7) . .
O20 W7 O27' 154.9(9) . .
O32 W7 O27' 60.6(8) . .
O21 W7 O27' 98.4(8) . .
O19 W7 O27' 66.0(7) . .
O20 W7 O11 94.1(7) . .
O32 W7 O11 162.9(6) . .
O21 W7 O11 82.5(6) . .
O19 W7 O11 85.6(7) . .
O27' W7 O11 104.3(7) . .
O20 W7 O27 171.5(9) . .
O32 W7 O27 83.7(7) . .
O21 W7 O27 84.4(7) . .
O19 W7 O27 74.5(7) . .
O27' W7 O27 26.9(8) . .
O11 W7 O27 79.9(7) . .
O22 W8 O33 102.2(7) . .
O22 W8 O23 99.5(8) . .
O33 W8 O23 94.8(7) . .
O22 W8 O21 102.2(8) . .
O33 W8 O21 91.9(6) . .
O23 W8 O21 155.4(6) . .
O22 W8 O28' 157.7(9) . .
O33 W8 O28' 61.6(8) . .
O23 W8 O28' 68.8(8) . .
O21 W8 O28' 94.1(8) . .
O22 W8 O12 95.0(7) . .
O33 W8 O12 162.5(6) . .
O23 W8 O12 85.4(6) . .
O21 W8 O12 81.2(5) . .
O28' W8 O12 102.6(8) . .
O22 W8 O28 171.4(8) . .
O33 W8 O28 83.0(7) . .
O23 W8 O28 73.2(7) . .
O21 W8 O28 84.2(7) . .
O28' W8 O28 23.3(8) . .
O12 W8 O28 80.3(7) . .
O24 W9 O34 102.0(7) . .
O24 W9 O25 101.3(7) . .
O34 W9 O25 91.1(6) . .
O24 W9 O23 99.8(8) . .
O34 W9 O23 92.7(7) . .
O25 W9 O23 157.3(7) . .
O24 W9 O7 97.6(7) . .
O34 W9 O7 160.2(6) . .
O25 W9 O7 82.5(6) . .
O23 W9 O7 86.5(6) . .
O24 W9 O28' 153.3(8) . .
O34 W9 O28' 62.5(7) . .
O25 W9 O28' 100.7(8) . .
O23 W9 O28' 61.8(8) . .
O7 W9 O28' 100.1(7) . .
O24 W9 O28 172.0(8) . .
O34 W9 O28 81.1(7) . .
O25 W9 O28 86.0(7) . .
O23 W9 O28 72.5(8) . .
O7 W9 O28 79.8(7) . .
O28' W9 O28 23.8(7) . .
O35 W10 O50 100.9(6) . .
O35 W10 O36 100.3(6) . .
O50 W10 O36 96.4(6) . .
O35 W10 O46 101.0(6) . .
O50 W10 O46 92.2(6) . .
O36 W10 O46 155.0(5) . .
O35 W10 O29 92.8(6) . .
O50 W10 O29 166.1(6) . .
O36 W10 O29 83.8(5) . .
O46 W10 O29 82.4(6) . .
O35 W10 O47 172.8(6) . .
O50 W10 O47 84.5(5) . .
O36 W10 O47 74.1(5) . .
O46 W10 O47 83.4(5) . .
O29 W10 O47 82.1(5) . .
O37 W11 O51 101.5(6) . .
O37 W11 O38 99.0(6) . .
O51 W11 O38 93.7(5) . .
O37 W11 O36 102.5(6) . .
O51 W11 O36 93.7(5) . .
O38 W11 O36 155.4(5) . .
O37 W11 O30 92.4(6) . .
O51 W11 O30 166.1(6) . .
O38 W11 O30 85.2(5) . .
O36 W11 O30 82.0(5) . .
O37 W11 O47 173.0(6) . .
O51 W11 O47 83.9(5) . .
O38 W11 O47 85.1(5) . .
O36 W11 O47 72.5(5) . .
O30 W11 O47 82.1(5) . .
O39 W12 O52 99.8(6) . .
O39 W12 O38 100.8(6) . .
O52 W12 O38 91.4(5) . .
O39 W12 O40 101.0(6) . .
O52 W12 O40 93.9(6) . .
O38 W12 O40 156.4(5) . .
O39 W12 O31 95.1(6) . .
O52 W12 O31 165.0(6) . .
O38 W12 O31 84.4(5) . .
O40 W12 O31 84.6(6) . .
O39 W12 O48 174.6(6) . .
O52 W12 O48 83.8(5) . .
O38 W12 O48 83.1(5) . .
O40 W12 O48 74.6(5) . .
O31 W12 O48 81.5(5) . .
O41 W13 O53 101.3(6) . .
O41 W13 O42 100.6(7) . .
O53 W13 O42 94.0(6) . .
O41 W13 O40 100.6(7) . .
O53 W13 O40 91.6(6) . .
O42 W13 O40 156.6(6) . .
O41 W13 O32 94.0(6) . .
O53 W13 O32 164.6(6) . .
O42 W13 O32 84.0(6) . .
O40 W13 O32 84.6(6) . .
O41 W13 O48 173.0(6) . .
O53 W13 O48 82.9(5) . .
O42 W13 O48 84.5(5) . .
O40 W13 O48 73.6(5) . .
O32 W13 O48 81.7(5) . .
O43 W14 O54 100.3(7) . .
O43 W14 O42 99.7(7) . .
O54 W14 O42 93.0(6) . .
O43 W14 O44 102.0(7) . .
O54 W14 O44 95.3(6) . .
O42 W14 O44 155.0(6) . .
O43 W14 O33 94.4(7) . .
O54 W14 O33 165.1(6) . .
O42 W14 O33 82.4(5) . .
O44 W14 O33 83.6(6) . .
O43 W14 O49 173.8(7) . .
O54 W14 O49 83.9(5) . .
O42 W14 O49 84.5(5) . .
O44 W14 O49 73.0(5) . .
O33 W14 O49 81.5(5) . .
O45 W15 O55 102.1(6) . .
O45 W15 O46 99.6(6) . .
O55 W15 O46 93.9(6) . .
O45 W15 O44 101.9(6) . .
O55 W15 O44 93.2(6) . .
O46 W15 O44 155.3(6) . .
O45 W15 O34 93.1(6) . .
O55 W15 O34 164.8(6) . .
O46 W15 O34 84.5(6) . .
O44 W15 O34 82.5(6) . .
O45 W15 O49 173.2(5) . .
O55 W15 O49 83.9(5) . .
O46 W15 O49 83.1(5) . .
O44 W15 O49 74.3(5) . .
O34 W15 O49 80.9(5) . .
O63 Ni1 N2 98.6(6) . .
O63 Ni1 N1 177.1(6) . .
N2 Ni1 N1 84.1(7) . .
O63 Ni1 O57 92.0(6) . .
N2 Ni1 O57 90.2(8) . .
N1 Ni1 O57 88.9(7) . .
O63 Ni1 O50 80.4(5) . .
N2 Ni1 O50 97.2(7) . .
N1 Ni1 O50 98.4(7) . .
O57 Ni1 O50 170.1(6) . .
O63 Ni1 O55 81.2(5) . .
N2 Ni1 O55 179.0(7) . .
N1 Ni1 O55 96.1(6) . .
O57 Ni1 O55 88.8(6) . .
O50 Ni1 O55 83.8(5) . .
O63 Ni2 O64 98.7(5) . .
O63 Ni2 O58 97.1(5) . .
O64 Ni2 O58 92.7(5) . .
O63 Ni2 O50 81.3(5) . .
O64 Ni2 O50 173.9(5) . .
O58 Ni2 O50 93.4(5) . .
O63 Ni2 O51 173.9(5) . .
O64 Ni2 O51 82.0(5) . .
O58 Ni2 O51 89.0(5) . .
O50 Ni2 O51 97.4(5) . .
O63 Ni2 O56 84.1(5) . .
O64 Ni2 O56 83.6(5) . .
O58 Ni2 O56 176.2(6) . .
O50 Ni2 O56 90.4(5) . .
O51 Ni2 O56 89.9(5) . .
O64 Ni3 N4 98.4(7) . .
O64 Ni3 N3 174.6(6) . .
N4 Ni3 N3 84.7(7) . .
O64 Ni3 O59 91.1(6) . .
N4 Ni3 O59 91.3(7) . .
N3 Ni3 O59 93.2(7) . .
O64 Ni3 O52 80.4(5) . .
N4 Ni3 O52 95.3(7) . .
N3 Ni3 O52 94.9(6) . .
O59 Ni3 O52 169.9(6) . .
O64 Ni3 O51 80.7(5) . .
N4 Ni3 O51 178.6(7) . .
N3 Ni3 O51 96.1(6) . .
O59 Ni3 O51 89.8(5) . .
O52 Ni3 O51 83.5(5) . .
O64 Ni4 O65 95.6(5) . .
O64 Ni4 O52 82.9(5) . .
O65 Ni4 O52 174.0(5) . .
O64 Ni4 O60 97.6(6) . .
O65 Ni4 O60 94.3(5) . .
O52 Ni4 O60 91.6(5) . .
O64 Ni4 O53 174.9(5) . .
O65 Ni4 O53 84.1(5) . .
O52 Ni4 O53 96.9(5) . .
O60 Ni4 O53 87.5(5) . .
O64 Ni4 O56 84.2(5) . .
O65 Ni4 O56 82.6(5) . .
O52 Ni4 O56 91.5(5) . .
O60 Ni4 O56 176.6(5) . .
O53 Ni4 O56 90.7(5) . .
O65 Ni5 N6 98.9(7) . .
O65 Ni5 O61 94.4(6) . .
N6 Ni5 O61 94.4(9) . .
O65 Ni5 N5 175.3(8) . .
N6 Ni5 N5 83.1(7) . .
O61 Ni5 N5 89.6(9) . .
O65 Ni5 O53 82.0(5) . .
N6 Ni5 O53 177.9(8) . .
O61 Ni5 O53 87.3(6) . .
N5 Ni5 O53 95.8(6) . .
O65 Ni5 O54 80.4(5) . .
N6 Ni5 O54 95.1(8) . .
O61 Ni5 O54 169.8(6) . .
N5 Ni5 O54 95.2(8) . .
O53 Ni5 O54 83.3(5) . .
O65 Ni6 O63 96.5(5) . .
O65 Ni6 O62 99.7(6) . .
O63 Ni6 O62 94.1(6) . .
O65 Ni6 O54 83.9(5) . .
O63 Ni6 O54 174.6(5) . .
O62 Ni6 O54 91.1(6) . .
O65 Ni6 O55 173.8(5) . .
O63 Ni6 O55 82.3(5) . .
O62 Ni6 O55 86.5(6) . .
O54 Ni6 O55 96.7(5) . .
O65 Ni6 O56 82.7(5) . .
O63 Ni6 O56 84.4(5) . .
O62 Ni6 O56 177.3(6) . .
O54 Ni6 O56 90.4(5) . .
O55 Ni6 O56 91.1(5) . .
Ni7' Ni7 N8 57.8 . .
Ni7' Ni7 N7 124.4 . .
N8 Ni7 N7 84.8 . .
Ni7' Ni7 N9 51.3 . .
N8 Ni7 N9 89.1 . .
N7 Ni7 N9 173.9 . .
Ni7' Ni7 N10 123.5 . .
N8 Ni7 N10 175.5 . .
N7 Ni7 N10 97.1 . .
N9 Ni7 N10 89.0 . .
Ni7' Ni7 O14 120.2(6) . .
N8 Ni7 O14 79.5(6) . .
N7 Ni7 O14 86.3(6) . .
N9 Ni7 O14 92.7(6) . .
N10 Ni7 O14 96.5(6) . .
Ni7' Ni7 O20 63.7(6) . 1_455
N8 Ni7 O20 103.6(5) . 1_455
N7 Ni7 O20 91.6(6) . 1_455
N9 Ni7 O20 89.7(6) . 1_455
N10 Ni7 O20 80.5(5) . 1_455
O14 Ni7 O20 176.1(7) . 1_455
N9 Ni7' Ni7 73.9 . .
N9 Ni7' N8 109.5 . .
Ni7 Ni7' N8 69.1 . .
N9 Ni7' O20 105.8(5) . 1_455
Ni7 Ni7' O20 72.4(6) . 1_455
N8 Ni7' O20 116.4(7) . 1_455
C8 C7 N7 117.8 . .
C8 C7 OW3 87.6(13) . 4_476
N7 C7 OW3 148.6(12) . 4_476
N8 C8 C7 105.6 . .
N9 C9 C10 112.1 . .
N10 C10 C9 109.9 . .
C7 N7 Ni7 104.8 . .
C8 N8 Ni7' 102.8 . .
C8 N8 Ni7 105.6 . .
Ni7' N8 Ni7 53.1 . .
C9 N9 Ni7' 143.3 . .
C9 N9 Ni7 106.0 . .
Ni7' N9 Ni7 54.8 . .
C10 N10 Ni7 106.2 . .
O28 P1 O27 111.4(12) . .
O28 P1 O26 112.0(12) . .
O27 P1 O26 110.6(12) . .
O28 P1 O13 107.4(10) . .
O27 P1 O13 106.7(10) . .
O26 P1 O13 108.5(10) . .
O28 P1 O26' 108.8(10) . .
O27 P1 O26' 106.4(10) . .
O26 P1 O26' 7.7(10) . .
O13 P1 O26' 116.2(8) . .
O49 P2 O48 112.0(7) . .
O49 P2 O56 109.0(7) . .
O48 P2 O56 108.4(7) . .
O49 P2 O47 108.4(8) . .
O48 P2 O47 111.5(7) . .
O56 P2 O47 107.5(7) . .
W1 O2 W2 121.9(8) . .
W3 O4 W2 121.4(8) . .
W1 O6 W3 120.4(7) . .
W1 O7 W9 151.0(8) . .
W1 O8 W4 148.2(9) . .
W2 O9 W5 148.6(8) . .
W2 O10 W6 147.6(9) . .
W3 O11 W7 149.2(7) . .
W3 O12 W8 148.8(7) . .
P1 O13 W2 124.3(7) . .
P1 O13 W3 122.8(7) . .
W2 O13 W3 92.8(4) . .
P1 O13 W1 123.2(7) . .
W2 O13 W1 92.7(4) . .
W3 O13 W1 92.1(4) . .
W4 O14 Ni7 146.0(10) . .
W4 O15 W5 123.5(8) . .
W5 O17 W6 155.6(8) . .
W7 O19 W6 122.5(7) . .
W7 O20 Ni7' 156(2) . 1_655
W7 O20 Ni7 136.7(12) . 1_655
Ni7' O20 Ni7 44(2) 1_655 1_655
W7 O21 W8 158.0(8) . .
W8 O23 W9 122.7(9) . .
W4 O25 W9 154.5(9) . .
O26' O26 P1 156(3) . .
O26' O26 W5 63(2) . .
P1 O26 W5 129.0(13) . .
O26' O26 W4 68(3) . .
P1 O26 W4 126.2(13) . .
W5 O26 W4 89.7(8) . .
O26 O26' W5 98(3) . .
O26 O26' W4 94(3) . .
W5 O26' W4 100.7(9) . .
O26 O26' P1 16(2) . .
W5 O26' P1 107.9(10) . .
W4 O26' P1 104.5(10) . .
O27' O27 P1 158(2) . .
O27' O27 W7 59.0(16) . .
P1 O27 W7 130.2(13) . .
O27' O27 W6 65.2(16) . .
P1 O27 W6 128.0(13) . .
W7 O27 W6 90.1(8) . .
O27 O27' W7 94.1(18) . .
O27 O27' W6 88.7(18) . .
W7 O27' W6 106.3(9) . .
O28 O28' W8 103(2) . .
O28 O28' W9 83.7(19) . .
W8 O28' W9 104.6(10) . .
O28' O28 P1 153(3) . .
O28' O28 W8 54.1(17) . .
P1 O28 W8 129.5(12) . .
O28' O28 W9 72.5(19) . .
P1 O28 W9 129.3(13) . .
W8 O28 W9 90.3(8) . .
W4 O29 W10 165.3(8) . .
W5 O30 W11 163.3(8) . .
W6 O31 W12 161.9(8) . .
W7 O32 W13 165.4(9) . .
W8 O33 W14 166.6(8) . .
W9 O34 W15 163.5(9) . .
W10 O36 W11 120.8(7) . .
W12 O38 W11 147.1(7) . .
W12 O40 W13 121.0(7) . .
W13 O42 W14 145.9(7) . .
W15 O44 W14 121.9(7) . .
W15 O46 W10 146.2(8) . .
P2 O47 W10 128.9(8) . .
P2 O47 W11 125.7(8) . .
W10 O47 W11 91.8(5) . .
P2 O48 W12 128.8(7) . .
P2 O48 W13 126.9(7) . .
W12 O48 W13 90.4(4) . .
P2 O49 W15 129.1(8) . .
P2 O49 W14 125.6(8) . .
W15 O49 W14 90.0(5) . .
W10 O50 Ni2 131.1(7) . .
W10 O50 Ni1 129.6(7) . .
Ni2 O50 Ni1 95.8(5) . .
W11 O51 Ni2 133.5(7) . .
W11 O51 Ni3 127.5(7) . .
Ni2 O51 Ni3 95.1(5) . .
W12 O52 Ni4 131.6(7) . .
W12 O52 Ni3 129.4(7) . .
Ni4 O52 Ni3 95.4(5) . .
W13 O53 Ni4 134.3(7) . .
W13 O53 Ni5 128.7(7) . .
Ni4 O53 Ni5 93.2(5) . .
W14 O54 Ni6 133.1(7) . .
W14 O54 Ni5 129.5(6) . .
Ni6 O54 Ni5 93.6(5) . .
W15 O55 Ni6 133.0(7) . .
W15 O55 Ni1 127.6(8) . .
Ni6 O55 Ni1 95.0(5) . .
P2 O56 Ni6 123.1(8) . .
P2 O56 Ni4 122.4(7) . .
Ni6 O56 Ni4 93.9(5) . .
P2 O56 Ni2 123.5(7) . .
Ni6 O56 Ni2 92.6(5) . .
Ni4 O56 Ni2 92.9(5) . .
Ni1 O63 Ni2 101.4(5) . .
Ni1 O63 Ni6 100.4(6) . .
Ni2 O63 Ni6 98.7(5) . .
Ni4 O64 Ni3 100.3(6) . .
Ni4 O64 Ni2 99.3(5) . .
Ni3 O64 Ni2 100.8(6) . .
Ni4 O65 Ni6 100.7(5) . .
Ni4 O65 Ni5 99.1(5) . .
Ni6 O65 Ni5 100.8(5) . .
N1 C1 C2 113(2) . .
N2 C2 C1 108(2) . .
N3 C3 C4 117(2) . .
C3 C4 N4 107(2) . .
C6' C5 N5 118(3) . .
C6' C5 C6 39(3) . .
N5 C5 C6 122(3) . .
C6' C6 N6 71(4) . .
C6' C6 C5 57(4) . .
N6 C6 C5 102.3(19) . .
C6 C6' C5 84(5) . .
C6 C6' N6 72(4) . .
C5 C6' N6 116(5) . .
C1 N1 Ni1 107.5(15) . .
C2 N2 Ni1 108.0(15) . .
C3 N3 Ni3 107.4(14) . .
C4 N4 Ni3 106.3(15) . .
C5 N5 Ni5 104.3(13) . .
C6' N6 C6 37(3) . .
C6' N6 Ni5 108(3) . .
C6 N6 Ni5 111(3) . .

loop_
_geom_bond_atom_site_label_1
_geom_bond_atom_site_label_2
_geom_bond_distance
_geom_bond_site_symmetry_2
W1 O1 1.753(17) .
W1 O7 1.830(14) .
W1 O8 1.874(15) .
W1 O2 1.920(15) .
W1 O6 1.952(16) .
W1 O13 2.364(14) .
W2 O3 1.704(16) .
W2 O9 1.875(14) .
W2 O10 1.885(16) .
W2 O2 1.974(14) .
W2 O4 1.985(15) .
W2 O13 2.341(13) .
W3 O5 1.753(17) .
W3 O11 1.845(14) .
W3 O12 1.856(14) .
W3 O4 1.920(16) .
W3 O6 1.971(14) .
W3 O13 2.364(12) .
W4 O14 1.705(17) .
W4 O29 1.807(13) .
W4 O25 1.892(16) .
W4 O15 1.900(13) .
W4 O8 2.009(14) .
W4 O26' 2.22(2) .
W4 O26 2.39(2) .
W5 O16 1.719(16) .
W5 O30 1.798(12) .
W5 O17 1.873(16) .
W5 O15 1.907(15) .
W5 O9 1.987(15) .
W5 O26' 2.13(2) .
W5 O26 2.36(2) .
W6 O18 1.741(15) .
W6 O31 1.818(13) .
W6 O17 1.915(16) .
W6 O19 1.936(15) .
W6 O10 1.995(15) .
W6 O27' 2.18(2) .
W6 O27 2.40(2) .
W7 O20 1.687(15) .
W7 O32 1.825(15) .
W7 O21 1.856(16) .
W7 O19 1.879(16) .
W7 O27' 2.00(2) .
W7 O11 2.008(14) .
W7 O27 2.33(2) .
W8 O22 1.726(17) .
W8 O33 1.804(14) .
W8 O23 1.886(19) .
W8 O21 1.908(17) .
W8 O28' 1.96(2) .
W8 O12 2.028(14) .
W8 O28 2.36(2) .
W9 O24 1.683(15) .
W9 O34 1.784(14) .
W9 O25 1.897(17) .
W9 O23 1.925(17) .
W9 O7 2.005(14) .
W9 O28' 2.26(2) .
W9 O28 2.36(2) .
W10 O35 1.725(12) .
W10 O50 1.797(13) .
W10 O36 1.895(14) .
W10 O46 1.917(15) .
W10 O29 2.028(13) .
W10 O47 2.314(14) .
W11 O37 1.721(13) .
W11 O51 1.776(12) .
W11 O38 1.913(12) .
W11 O36 1.953(13) .
W11 O30 2.038(13) .
W11 O47 2.344(13) .
W12 O39 1.733(14) .
W12 O52 1.813(13) .
W12 O38 1.892(13) .
W12 O40 1.912(14) .
W12 O31 2.030(13) .
W12 O48 2.337(12) .
W13 O41 1.731(12) .
W13 O53 1.780(13) .
W13 O42 1.900(14) .
W13 O40 1.926(13) .
W13 O32 2.023(15) .
W13 O48 2.369(13) .
W14 O43 1.711(14) .
W14 O54 1.779(12) .
W14 O42 1.918(14) .
W14 O44 1.919(13) .
W14 O33 2.044(14) .
W14 O49 2.393(13) .
W15 O45 1.701(12) .
W15 O55 1.802(13) .
W15 O46 1.888(15) .
W15 O44 1.914(13) .
W15 O34 2.058(14) .
W15 O49 2.345(14) .
Ni1 O63 2.023(13) .
Ni1 N2 2.063(19) .
Ni1 N1 2.093(18) .
Ni1 O57 2.119(17) .
Ni1 O50 2.136(13) .
Ni1 O55 2.138(13) .
Ni2 O63 2.030(13) .
Ni2 O64 2.040(14) .
Ni2 O58 2.060(13) .
Ni2 O50 2.091(14) .
Ni2 O51 2.100(13) .
Ni2 O56 2.137(13) .
Ni3 O64 2.036(14) .
Ni3 N4 2.105(19) .
Ni3 N3 2.106(17) .
Ni3 O59 2.119(15) .
Ni3 O52 2.147(13) .
Ni3 O51 2.156(13) .
Ni4 O64 2.020(13) .
Ni4 O65 2.021(12) .
Ni4 O52 2.062(14) .
Ni4 O60 2.076(14) .
Ni4 O53 2.083(13) .
Ni4 O56 2.132(13) .
Ni5 O65 2.029(13) .
Ni5 N6 2.05(2) .
Ni5 O61 2.071(17) .
Ni5 N5 2.102(18) .
Ni5 O53 2.159(14) .
Ni5 O54 2.206(13) .
Ni6 O65 2.022(13) .
Ni6 O63 2.032(13) .
Ni6 O62 2.069(15) .
Ni6 O54 2.071(12) .
Ni6 O55 2.085(14) .
Ni6 O56 2.126(13) .
Ni7 Ni7' 1.696(2) .
Ni7 N8 1.983(3) .
Ni7 N7 1.993(3) .
Ni7 N9 1.995(3) .
Ni7 N10 1.998(3) .
Ni7 O14 2.236(19) .
Ni7 O20 2.33(2) 1_455
Ni7' N9 1.621(2) .
Ni7' N8 1.795(2) .
Ni7' O20 2.194(19) 1_455
C7 C8 1.506(2) .
C7 N7 1.507(2) .
C7 OW3 1.85(3) 4_476
C8 N8 1.503(2) .
C9 N9 1.496(2) .
C9 C10 1.501(2) .
C10 N10 1.492(2) .
P1 O28 1.52(2) .
P1 O27 1.52(2) .
P1 O26 1.54(3) .
P1 O13 1.601(13) .
P1 O26' 2.24(3) .
P2 O49 1.508(15) .
P2 O48 1.535(13) .
P2 O56 1.545(13) .
P2 O47 1.552(15) .
OW2 OW2' 1.35(6) .
OW3 C7 1.85(4) 4_675
O20 Ni7' 2.19(5) 1_655
O20 Ni7 2.33(2) 1_655
O26 O26' 0.75(3) .
O27 O27' 1.05(3) .
O28' O28 0.96(3) .
C1 N1 1.46(4) .
C1 C2 1.496(10) .
C2 N2 1.489(10) .
C3 N3 1.44(3) .
C3 C4 1.495(10) .
C4 N4 1.55(4) .
C5 C6' 1.26(6) .
C5 N5 1.473(10) .
C5 C6 1.496(10) .
C6 C6' 0.94(7) .
C6 N6 1.476(10) .
C6' N6 1.46(6) .
